data_7706883
loop_
_publ_author_name
'P\'erez-Bitri\'an, Alberto'
'Baya, Miguel'
'Casas, Jos\'e M'
'Mart\'in, Antonio'
'Menj\'on, Babil'

_publ_section_title
;
 Hydrogen bonding to metals as a probe for an inverted ligand field.
;
_journal_issue 16
_journal_name_full 'Dalton transactions (Cambridge, England : 2003)'
_journal_page_first 5465
_journal_page_last 5472
_journal_paper_doi 10.1039/d1dt00597a
_journal_volume 50
_journal_year 2021
_chemical_formula_moiety 'C13 H9 Au F9 N'
_chemical_formula_sum 'C13 H9 Au F9 N'
_chemical_formula_weight 547.18
_space_group_crystal_system monoclinic
_space_group_IT_number 14
_space_group_name_Hall '-P 2ybc'
_space_group_name_H-M_alt 'P 1 21/c 1'
_atom_sites_solution_hydrogens geom
_audit_creation_method SHELXL-2018/3
_audit_update_record
;
2020-10-22 deposited with the CCDC.	2021-03-15 downloaded from the CCDC.
;
_cell_angle_alpha 90
_cell_angle_beta 96.5705(13)
_cell_angle_gamma 90
_cell_formula_units_Z 4
_cell_length_a 11.52074(16)
_cell_length_b 15.3869(2)
_cell_length_c 8.23755(13)
_cell_measurement_reflns_used 17893
_cell_measurement_temperature 100(2)
_cell_measurement_theta_max 28.3740
_cell_measurement_theta_min 3.1770
_cell_volume 1450.67(4)
_computing_cell_refinement 'CrysAlisPro 1.171.39.44a (Rigaku OD, 2018)'
_computing_data_collection 'CrysAlisPro 1.171.39.44a (Rigaku OD, 2018)'
_computing_data_reduction 'CrysAlisPro 1.171.39.44a (Rigaku OD, 2018)'
_computing_structure_refinement 'SHELXL-2018/3 (Sheldrick, 2018)'
_diffrn_ambient_temperature 100(2)
_diffrn_detector_area_resol_mean 16.0655
_diffrn_measured_fraction_theta_full 0.999
_diffrn_measured_fraction_theta_max 0.917
_diffrn_measurement_device_type 'Xcalibur, Sapphire3'
_diffrn_measurement_method '\w scans'
_diffrn_radiation_type MoK\a
_diffrn_radiation_wavelength 0.71073
_diffrn_reflns_av_R_equivalents 0.0341
_diffrn_reflns_av_unetI/netI 0.0209
_diffrn_reflns_Laue_measured_fraction_full 0.999
_diffrn_reflns_Laue_measured_fraction_max 0.917
_diffrn_reflns_limit_h_max 15
_diffrn_reflns_limit_h_min -15
_diffrn_reflns_limit_k_max 19
_diffrn_reflns_limit_k_min -20
_diffrn_reflns_limit_l_max 10
_diffrn_reflns_limit_l_min -10
_diffrn_reflns_number 27537
_diffrn_reflns_point_group_measured_fraction_full 0.999
_diffrn_reflns_point_group_measured_fraction_max 0.917
_diffrn_reflns_theta_full 25.000
_diffrn_reflns_theta_max 28.447
_diffrn_reflns_theta_min 2.819
_diffrn_source 'fine-focus sealed X-ray tube'
_exptl_absorpt_coefficient_mu 10.240
_exptl_absorpt_correction_T_max 1.00000
_exptl_absorpt_correction_T_min 0.56187
_exptl_absorpt_correction_type multi-scan
_exptl_absorpt_process_details
;
CrysAlisPro 1.171.39.44a (Rigaku Oxford Diffraction, 2018)
Empirical absorption correction using spherical harmonics,
 implemented in SCALE3 ABSPACK scaling algorithm.
;
_exptl_crystal_colour 'translucent colourless'
_exptl_crystal_density_diffrn 2.505
_exptl_crystal_description prism
_exptl_crystal_F_000 1016
_exptl_crystal_size_max 0.390
_exptl_crystal_size_mid 0.330
_exptl_crystal_size_min 0.280
_refine_diff_density_max 0.544
_refine_diff_density_min -1.403
_refine_diff_density_rms 0.167
_refine_ls_extinction_method none
_refine_ls_goodness_of_fit_ref 1.123
_refine_ls_hydrogen_treatment constr
_refine_ls_matrix_type full
_refine_ls_number_parameters 218
_refine_ls_number_reflns 3341
_refine_ls_number_restraints 0
_refine_ls_restrained_S_all 1.123
_refine_ls_R_factor_all 0.0235
_refine_ls_R_factor_gt 0.0204
_refine_ls_shift/su_max 0.000
_refine_ls_shift/su_mean 0.000
_refine_ls_structure_factor_coef Fsqd
_refine_ls_weighting_details 'w=1/[\s^2^(Fo^2^)+(0.0159P)^2^+2.2805P] where P=(Fo^2^+2Fc^2^)/3'
_refine_ls_weighting_scheme calc
_refine_ls_wR_factor_gt 0.0403
_refine_ls_wR_factor_ref 0.0413
_reflns_Friedel_coverage 0.000
_reflns_number_gt 3086
_reflns_number_total 3341
_reflns_threshold_expression 'I > 2\s(I)'
_cod_data_source_file d1dt00597a3.cif
_cod_data_source_block 6_AMT1222
_cod_depositor_comments 'Adding full bibliography for 7706881--7706885.cif.'
_cod_original_sg_symbol_H-M 'P 21/c'
_cod_database_code 7706883
_shelx_shelxl_version_number 2018/3
_shelx_space_group_comment
;
The symmetry employed for this shelxl refinement is uniquely defined
by the following loop, which should always be used as a source of
symmetry information in preference to the above space-group names.
They are only intended as comments.
;

loop_
_space_group_symop_operation_xyz
'x, y, z'
'-x, y+1/2, -z+1/2'
'-x, -y, -z'
'x, -y-1/2, z-1/2'

loop_
_atom_site_label
_atom_site_type_symbol
_atom_site_fract_x
_atom_site_fract_y
_atom_site_fract_z
_atom_site_U_iso_or_equiv
_atom_site_adp_type
_atom_site_occupancy
_atom_site_site_symmetry_order
_atom_site_calc_flag
_atom_site_refinement_flags_posn
_atom_site_refinement_flags_adp
_atom_site_refinement_flags_occupancy
_atom_site_disorder_assembly
_atom_site_disorder_group
Au Au 0.20529(2) 0.03474(2) 0.19042(2) 0.01215(5) Uani 1 1 d . . . . .
F1 F 0.10403(17) 0.09654(14) 0.4742(2) 0.0284(5) Uani 1 1 d . . . . .
F2 F 0.2026(2) -0.02059(13) 0.5256(2) 0.0335(5) Uani 1 1 d . . . . .
F3 F 0.29222(17) 0.10106(13) 0.5140(2) 0.0258(4) Uani 1 1 d . . . . .
F4 F 0.28961(16) 0.18948(12) 0.0704(2) 0.0227(4) Uani 1 1 d . . . . .
F5 F 0.10051(16) 0.18781(12) 0.0508(2) 0.0224(4) Uani 1 1 d . . . . .
F6 F 0.20163(17) 0.21511(12) 0.2800(2) 0.0229(4) Uani 1 1 d . . . . .
F7 F 0.28392(18) -0.03876(13) -0.1027(2) 0.0273(5) Uani 1 1 d . . . . .
F8 F 0.09647(18) -0.03673(13) -0.1092(2) 0.0290(5) Uani 1 1 d . . . . .
F9 F 0.1888(2) 0.07858(13) -0.1622(2) 0.0284(5) Uani 1 1 d . . . . .
N N 0.2141(2) -0.10140(16) 0.2221(3) 0.0135(5) Uani 1 1 d . . . . .
C1 C 0.2015(3) 0.0549(2) 0.4399(4) 0.0182(7) Uani 1 1 d . . . . .
C2 C 0.1983(3) 0.1645(2) 0.1466(4) 0.0164(6) Uani 1 1 d . . . . .
C3 C 0.1948(3) 0.0104(2) -0.0609(4) 0.0163(6) Uani 1 1 d . . . . .
C4 C 0.1100(3) -0.1363(2) 0.2345(4) 0.0185(7) Uani 1 1 d . . . . .
H4 H 0.047250 -0.098866 0.253016 0.022 Uiso 1 1 calc R U . . .
C5 C 0.0888(3) -0.2252(2) 0.2217(4) 0.0212(7) Uani 1 1 d . . . . .
H5 H 0.013841 -0.248118 0.234634 0.025 Uiso 1 1 calc R U . . .
C6 C 0.1773(3) -0.2786(2) 0.1903(4) 0.0215(7) Uani 1 1 d . . . . .
H6 H 0.163379 -0.339113 0.175459 0.026 Uiso 1 1 calc R U . . .
C7 C 0.2895(3) -0.2448(2) 0.1795(4) 0.0182(7) Uani 1 1 d . . . . .
C8 C 0.3829(3) -0.2994(2) 0.1452(4) 0.0254(8) Uani 1 1 d . . . . .
H8 H 0.369634 -0.359636 0.125702 0.030 Uiso 1 1 calc R U . . .
C9 C 0.4910(3) -0.2658(2) 0.1403(5) 0.0275(8) Uani 1 1 d . . . . .
H9 H 0.552933 -0.302006 0.113970 0.033 Uiso 1 1 calc R U . . .
C10 C 0.5117(3) -0.1770(2) 0.1742(4) 0.0230(7) Uani 1 1 d . . . . .
H10 H 0.589088 -0.155491 0.175776 0.028 Uiso 1 1 calc R U . . .
C11 C 0.4251(3) -0.1202(2) 0.2051(4) 0.0173(7) Uani 1 1 d . . . . .
C12 C 0.3090(3) -0.1535(2) 0.2021(4) 0.0146(6) Uani 1 1 d . . . . .
C13 C 0.4582(3) -0.0274(2) 0.2462(5) 0.0216(7) Uani 1 1 d . . . . .
H13A H 0.422912 -0.009437 0.343579 0.032 Uiso 1 1 calc R U . . .
H13B H 0.429859 0.010273 0.154182 0.032 Uiso 1 1 calc R U . . .
H13C H 0.543427 -0.022688 0.267509 0.032 Uiso 1 1 calc R U . . .

loop_
_atom_site_aniso_label
_atom_site_aniso_U_11
_atom_site_aniso_U_22
_atom_site_aniso_U_33
_atom_site_aniso_U_23
_atom_site_aniso_U_13
_atom_site_aniso_U_12
Au 0.01320(7) 0.01351(7) 0.00981(7) 0.00012(4) 0.00163(4) 0.00114(4)
F1 0.0258(10) 0.0410(12) 0.0201(11) -0.0044(9) 0.0095(8) 0.0058(9)
F2 0.0652(16) 0.0229(11) 0.0130(11) 0.0049(8) 0.0065(10) -0.0012(10)
F3 0.0279(11) 0.0328(11) 0.0155(10) -0.0043(8) -0.0033(8) -0.0058(9)
F4 0.0230(10) 0.0212(10) 0.0255(11) 0.0034(8) 0.0089(8) -0.0028(8)
F5 0.0233(10) 0.0225(10) 0.0201(10) 0.0039(8) -0.0030(8) 0.0065(8)
F6 0.0340(11) 0.0172(9) 0.0174(10) -0.0043(8) 0.0025(8) 0.0028(8)
F7 0.0266(11) 0.0385(12) 0.0177(11) -0.0042(9) 0.0066(8) 0.0119(9)
F8 0.0261(11) 0.0413(13) 0.0193(11) -0.0089(9) 0.0010(9) -0.0121(9)
F9 0.0507(13) 0.0226(10) 0.0118(10) 0.0015(8) 0.0025(9) 0.0009(9)
N 0.0164(13) 0.0102(12) 0.0140(13) 0.0042(10) 0.0017(10) 0.0011(10)
C1 0.0227(17) 0.0200(16) 0.0121(17) -0.0011(13) 0.0032(13) -0.0001(13)
C2 0.0197(16) 0.0155(15) 0.0137(16) 0.0002(12) 0.0007(12) 0.0029(13)
C3 0.0167(15) 0.0191(16) 0.0132(17) -0.0029(12) 0.0017(12) -0.0015(13)
C4 0.0148(15) 0.0215(16) 0.0195(18) 0.0050(13) 0.0038(13) -0.0001(13)
C5 0.0162(16) 0.0269(18) 0.0197(18) 0.0066(14) -0.0006(13) -0.0050(13)
C6 0.0273(18) 0.0145(16) 0.0216(19) 0.0049(13) -0.0027(14) -0.0046(13)
C7 0.0230(17) 0.0171(15) 0.0137(17) 0.0004(12) -0.0010(13) 0.0034(13)
C8 0.031(2) 0.0183(17) 0.026(2) -0.0055(14) 0.0011(15) 0.0045(14)
C9 0.0228(18) 0.030(2) 0.029(2) -0.0064(16) 0.0010(15) 0.0093(15)
C10 0.0161(16) 0.0312(19) 0.0217(19) -0.0016(15) 0.0015(13) 0.0017(14)
C11 0.0159(15) 0.0207(16) 0.0151(17) 0.0008(12) 0.0009(12) 0.0004(13)
C12 0.0152(15) 0.0178(15) 0.0109(16) 0.0006(12) 0.0015(12) 0.0000(12)
C13 0.0138(16) 0.0234(18) 0.027(2) -0.0018(14) 0.0012(13) -0.0022(13)

loop_
_atom_type_symbol
_atom_type_description
_atom_type_scat_dispersion_real
_atom_type_scat_dispersion_imag
_atom_type_scat_source
C C 0.0033 0.0016 'International Tables Vol C Tables 4.2.6.8 and 6.1.1.4'
H H 0.0000 0.0000 'International Tables Vol C Tables 4.2.6.8 and 6.1.1.4'
N N 0.0061 0.0033 'International Tables Vol C Tables 4.2.6.8 and 6.1.1.4'
F F 0.0171 0.0103 'International Tables Vol C Tables 4.2.6.8 and 6.1.1.4'
Au Au -2.0133 8.8022 'International Tables Vol C Tables 4.2.6.8 and 6.1.1.4'

loop_
_geom_angle_atom_site_label_1
_geom_angle_atom_site_label_2
_geom_angle_atom_site_label_3
_geom_angle
_geom_angle_site_symmetry_1
_geom_angle_site_symmetry_3
_geom_angle_publ_flag
C2 Au C1 91.39(13) . . ?
C2 Au C3 90.19(13) . . ?
C1 Au C3 175.16(12) . . ?
C2 Au N 176.78(11) . . ?
C1 Au N 91.81(11) . . ?
C3 Au N 86.65(11) . . ?
C4 N C12 120.6(3) . . ?
C4 N Au 112.3(2) . . ?
C12 N Au 126.1(2) . . ?
F1 C1 F3 105.9(3) . . ?
F1 C1 F2 104.9(3) . . ?
F3 C1 F2 104.7(3) . . ?
F1 C1 Au 112.9(2) . . ?
F3 C1 Au 114.9(2) . . ?
F2 C1 Au 112.7(2) . . ?
F4 C2 F6 105.4(2) . . ?
F4 C2 F5 107.3(2) . . ?
F6 C2 F5 105.6(2) . . ?
F4 C2 Au 110.3(2) . . ?
F6 C2 Au 115.4(2) . . ?
F5 C2 Au 112.3(2) . . ?
F9 C3 F7 105.5(3) . . ?
F9 C3 F8 104.7(2) . . ?
F7 C3 F8 104.9(2) . . ?
F9 C3 Au 118.0(2) . . ?
F7 C3 Au 113.1(2) . . ?
F8 C3 Au 109.6(2) . . ?
N C4 C5 122.9(3) . . ?
N C4 H4 118.5 . . ?
C5 C4 H4 118.5 . . ?
C6 C5 C4 118.7(3) . . ?
C6 C5 H5 120.6 . . ?
C4 C5 H5 120.6 . . ?
C5 C6 C7 120.3(3) . . ?
C5 C6 H6 119.9 . . ?
C7 C6 H6 119.9 . . ?
C6 C7 C8 121.2(3) . . ?
C6 C7 C12 119.1(3) . . ?
C8 C7 C12 119.7(3) . . ?
C9 C8 C7 120.1(3) . . ?
C9 C8 H8 120.0 . . ?
C7 C8 H8 120.0 . . ?
C8 C9 C10 120.0(3) . . ?
C8 C9 H9 120.0 . . ?
C10 C9 H9 120.0 . . ?
C11 C10 C9 123.0(3) . . ?
C11 C10 H10 118.5 . . ?
C9 C10 H10 118.5 . . ?
C10 C11 C12 117.8(3) . . ?
C10 C11 C13 118.4(3) . . ?
C12 C11 C13 123.8(3) . . ?
N C12 C11 122.8(3) . . ?
N C12 C7 118.1(3) . . ?
C11 C12 C7 119.1(3) . . ?
C11 C13 H13A 109.5 . . ?
C11 C13 H13B 109.5 . . ?
H13A C13 H13B 109.5 . . ?
C11 C13 H13C 109.5 . . ?
H13A C13 H13C 109.5 . . ?
H13B C13 H13C 109.5 . . ?

loop_
_geom_bond_atom_site_label_1
_geom_bond_atom_site_label_2
_geom_bond_distance
_geom_bond_site_symmetry_2
_geom_bond_publ_flag
Au C2 2.029(3) . ?
Au C1 2.084(3) . ?
Au C3 2.094(3) . ?
Au N 2.112(3) . ?
F1 C1 1.350(4) . ?
F2 C1 1.358(4) . ?
F3 C1 1.351(4) . ?
F4 C2 1.342(4) . ?
F5 C2 1.348(4) . ?
F6 C2 1.344(4) . ?
F7 C3 1.352(4) . ?
F8 C3 1.365(4) . ?
F9 C3 1.337(4) . ?
N C4 1.328(4) . ?
N C12 1.381(4) . ?
C4 C5 1.392(5) . ?
C4 H4 0.9500 . ?
C5 C6 1.357(5) . ?
C5 H5 0.9500 . ?
C6 C7 1.405(5) . ?
C6 H6 0.9500 . ?
C7 C8 1.420(5) . ?
C7 C12 1.431(4) . ?
C8 C9 1.353(5) . ?
C8 H8 0.9500 . ?
C9 C10 1.409(5) . ?
C9 H9 0.9500 . ?
C10 C11 1.372(5) . ?
C10 H10 0.9500 . ?
C11 C12 1.431(4) . ?
C11 C13 1.506(4) . ?
C13 H13A 0.9800 . ?
C13 H13B 0.9800 . ?
C13 H13C 0.9800 . ?

loop_
_geom_torsion_atom_site_label_1
_geom_torsion_atom_site_label_2
_geom_torsion_atom_site_label_3
_geom_torsion_atom_site_label_4
_geom_torsion
_geom_torsion_site_symmetry_1
_geom_torsion_site_symmetry_2
_geom_torsion_site_symmetry_3
_geom_torsion_site_symmetry_4
_geom_torsion_publ_flag
C12 N C4 C5 -2.7(5) . . . . ?
Au N C4 C5 166.1(3) . . . . ?
N C4 C5 C6 -2.0(5) . . . . ?
C4 C5 C6 C7 3.3(5) . . . . ?
C5 C6 C7 C8 -179.4(3) . . . . ?
C5 C6 C7 C12 0.0(5) . . . . ?
C6 C7 C8 C9 -178.0(3) . . . . ?
C12 C7 C8 C9 2.6(5) . . . . ?
C7 C8 C9 C10 2.0(6) . . . . ?
C8 C9 C10 C11 -3.3(6) . . . . ?
C9 C10 C11 C12 -0.1(5) . . . . ?
C9 C10 C11 C13 177.7(3) . . . . ?
C4 N C12 C11 -173.3(3) . . . . ?
Au N C12 C11 19.5(4) . . . . ?
C4 N C12 C7 5.9(4) . . . . ?
Au N C12 C7 -161.3(2) . . . . ?
C10 C11 C12 N -176.2(3) . . . . ?
C13 C11 C12 N 6.2(5) . . . . ?
C10 C11 C12 C7 4.6(5) . . . . ?
C13 C11 C12 C7 -173.0(3) . . . . ?
C6 C7 C12 N -4.5(5) . . . . ?
C8 C7 C12 N 174.9(3) . . . . ?
C6 C7 C12 C11 174.7(3) . . . . ?
C8 C7 C12 C11 -5.9(5) . . . . ?
